data_1557457
loop_
_publ_author_name
'Tezuka, Noriyuki'
'Hirano, Keiichi'
'Peel, Andrew J.'
'Wheatley, Andrew E. H.'
'Miyamoto, Kazunori'
'Uchiyama, Masanobu'

_publ_section_title
;
 Lipshutz-type bis(amido)argentates for directed ortho argentation
;
_journal_issue 7
_journal_name_full 'Chemical Science'
_journal_page_first 1855
_journal_page_last 1861
_journal_paper_doi 10.1039/C9SC06060J
_journal_volume 11
_journal_year 2020
_chemical_formula_moiety 'C36 H72 Ag2 Li2 N4'
_chemical_formula_sum 'C36 H72 Ag2 Li2 N4'
_chemical_formula_weight 790.59
_space_group_crystal_system monoclinic
_space_group_IT_number 15
_space_group_name_Hall '-C 2yc'
_space_group_name_H-M_alt 'C 1 2/c 1'
_atom_sites_solution_hydrogens geom
_audit_creation_method SHELXL-2018/3
_audit_update_record
;
2019-05-30 deposited with the CCDC.	2020-01-03 downloaded from the CCDC.
;
_cell_angle_alpha 90
_cell_angle_beta 109.5610(10)
_cell_angle_gamma 90
_cell_formula_units_Z 4
_cell_length_a 22.1326(5)
_cell_length_b 8.3936(2)
_cell_length_c 22.8868(6)
_cell_measurement_reflns_used 9366
_cell_measurement_temperature 180(2)
_cell_measurement_theta_max 66.50
_cell_measurement_theta_min 4.100
_cell_volume 4006.34(17)
_computing_cell_refinement 'SAINT (Bruker, 2016)'
_computing_data_collection 'APEX3 (Bruker, 2016)'
_computing_data_reduction SAINT
_computing_molecular_graphics 'Mercury (Macrae et al., 2008)'
_computing_publication_material SHELXL
_computing_structure_refinement 'SHELXL-2018/3 (Sheldrick, 2018)'
_computing_structure_solution 'SHELXT 2014/4 (Sheldrick, 2014)'
_diffrn_ambient_temperature 180(2)
_diffrn_measured_fraction_theta_full 0.999
_diffrn_measured_fraction_theta_max 0.999
_diffrn_measurement_device_type 'Bruker D8-QUEST PHOTON-100'
_diffrn_measurement_method 'Thin slice \w and \f scans'
_diffrn_radiation_source 'Incoatec I\mS Cu microsource'
_diffrn_radiation_type CuK\a
_diffrn_radiation_wavelength 1.54184
_diffrn_reflns_av_R_equivalents 0.0489
_diffrn_reflns_av_unetI/netI 0.0315
_diffrn_reflns_Laue_measured_fraction_full 0.999
_diffrn_reflns_Laue_measured_fraction_max 0.999
_diffrn_reflns_limit_h_max 26
_diffrn_reflns_limit_h_min -26
_diffrn_reflns_limit_k_max 8
_diffrn_reflns_limit_k_min -9
_diffrn_reflns_limit_l_max 27
_diffrn_reflns_limit_l_min -21
_diffrn_reflns_number 18817
_diffrn_reflns_point_group_measured_fraction_full 0.999
_diffrn_reflns_point_group_measured_fraction_max 0.999
_diffrn_reflns_theta_full 66.621
_diffrn_reflns_theta_max 66.621
_diffrn_reflns_theta_min 4.100
_exptl_absorpt_coefficient_mu 8.026
_exptl_absorpt_correction_T_max 0.7528
_exptl_absorpt_correction_T_min 0.6286
_exptl_absorpt_correction_type multi-scan
_exptl_absorpt_process_details
;
multi-scan from symmetry-related measurements 'SADABS (Bruker, 2016)' 
;
_exptl_crystal_colour colourless
_exptl_crystal_density_diffrn 1.311
_exptl_crystal_description block
_exptl_crystal_F_000 1664
_exptl_crystal_size_max 0.110
_exptl_crystal_size_mid 0.090
_exptl_crystal_size_min 0.050
_refine_diff_density_max 0.295
_refine_diff_density_min -0.496
_refine_diff_density_rms 0.074
_refine_ls_extinction_method none
_refine_ls_goodness_of_fit_ref 1.128
_refine_ls_hydrogen_treatment constr
_refine_ls_matrix_type full
_refine_ls_number_parameters 208
_refine_ls_number_reflns 3517
_refine_ls_number_restraints 0
_refine_ls_restrained_S_all 1.128
_refine_ls_R_factor_all 0.0345
_refine_ls_R_factor_gt 0.0257
_refine_ls_shift/su_max 0.001
_refine_ls_shift/su_mean 0.000
_refine_ls_structure_factor_coef Fsqd
_refine_ls_weighting_details 'w=1/[\s^2^(Fo^2^)+(0.0203P)^2^+2.0569P] where P=(Fo^2^+2Fc^2^)/3'
_refine_ls_weighting_scheme calc
_refine_ls_wR_factor_gt 0.0517
_refine_ls_wR_factor_ref 0.0537
_reflns_Friedel_coverage 0.000
_reflns_number_gt 3045
_reflns_number_total 3517
_reflns_threshold_expression 'I > 2\s(I)'
_cod_data_source_file c9sc06060j2.cif
_cod_data_source_block aw1526
_cod_depositor_comments 'Adding full bibliography for 1557456--1557459.cif.'
_cod_original_sg_symbol_H-M 'C 2/c'
_cod_database_code 1557457
_shelx_shelxl_version_number 2018/3
_shelx_space_group_comment
;
The symmetry employed for this shelxl refinement is uniquely defined
by the following loop, which should always be used as a source of
symmetry information in preference to the above space-group names.
They are only intended as comments.
;
_shelx_estimated_absorpt_t_min 0.472
_shelx_estimated_absorpt_t_max 0.690

loop_
_space_group_symop_operation_xyz
'x, y, z'
'-x, y, -z+1/2'
'x+1/2, y+1/2, z'
'-x+1/2, y+1/2, -z+1/2'
'-x, -y, -z'
'x, -y, z-1/2'
'-x+1/2, -y+1/2, -z'
'x+1/2, -y+1/2, z-1/2'

loop_
_atom_site_label
_atom_site_type_symbol
_atom_site_fract_x
_atom_site_fract_y
_atom_site_fract_z
_atom_site_U_iso_or_equiv
_atom_site_adp_type
_atom_site_occupancy
_atom_site_site_symmetry_order
_atom_site_calc_flag
_atom_site_refinement_flags_posn
_atom_site_refinement_flags_adp
_atom_site_refinement_flags_occupancy
_atom_site_disorder_assembly
_atom_site_disorder_group
Ag1 Ag 0.40740(2) 0.38427(2) 0.24413(2) 0.01905(7) Uani 0.9450(8) 1 d . . P A 1
Li1 Li 0.52697(8) 0.3837(2) 0.34630(8) 0.0181(6) Uani 0.9450(8) 1 d . . P A 1
Li1' Li 0.40740(2) 0.38427(2) 0.24413(2) 0.01905(7) Uani 0.0550(8) 1 d . . P A 2
Ag1' Ag 0.52697(8) 0.3837(2) 0.34630(8) 0.0181(6) Uani 0.0550(8) 1 d . . P A 2
N2 N 0.43607(10) 0.3115(2) 0.33852(10) 0.0221(5) Uani 1 1 d . . . . .
C10 C 0.41174(13) 0.4173(3) 0.37823(14) 0.0271(6) Uani 1 1 d . . . . .
C11 C 0.33845(14) 0.4458(4) 0.35458(16) 0.0406(8) Uani 1 1 d . . . . .
H11A H 0.324450 0.476066 0.310703 0.061 Uiso 1 1 calc R U . . .
H11B H 0.328026 0.531553 0.378678 0.061 Uiso 1 1 calc R U . . .
H11C H 0.316447 0.347914 0.359368 0.061 Uiso 1 1 calc R U . . .
C12 C 0.44260(15) 0.5809(3) 0.37977(15) 0.0368(7) Uani 1 1 d . . . . .
H12A H 0.489340 0.570700 0.397289 0.055 Uiso 1 1 calc R U . A 1
H12B H 0.427542 0.653522 0.405487 0.055 Uiso 1 1 calc R U . A 1
H12C H 0.430710 0.623329 0.337532 0.055 Uiso 1 1 calc R U . A 1
C13 C 0.43342(15) 0.3550(3) 0.44506(14) 0.0373(7) Uani 1 1 d . . . . .
H13A H 0.480511 0.367020 0.463540 0.045 Uiso 1 1 calc R U . . .
H13B H 0.413551 0.420954 0.469577 0.045 Uiso 1 1 calc R U . . .
C14 C 0.41594(19) 0.1815(4) 0.44974(16) 0.0466(9) Uani 1 1 d . . . . .
H14A H 0.368733 0.169304 0.435492 0.056 Uiso 1 1 calc R U . . .
H14B H 0.433455 0.145403 0.493380 0.056 Uiso 1 1 calc R U . . .
C15 C 0.44389(17) 0.0812(3) 0.40940(15) 0.0405(8) Uani 1 1 d . . . . .
H15A H 0.430609 -0.031070 0.410413 0.049 Uiso 1 1 calc R U . . .
H15B H 0.491274 0.085333 0.426793 0.049 Uiso 1 1 calc R U . . .
C16 C 0.42213(13) 0.1386(3) 0.34193(14) 0.0284(6) Uani 1 1 d . . . . .
C17 C 0.35148(15) 0.0890(4) 0.30852(17) 0.0420(8) Uani 1 1 d . . . . .
H17A H 0.336523 0.134149 0.266613 0.063 Uiso 1 1 calc R U . . .
H17B H 0.324707 0.128994 0.331851 0.063 Uiso 1 1 calc R U . . .
H17C H 0.348528 -0.027413 0.305981 0.063 Uiso 1 1 calc R U . . .
C18 C 0.46103(14) 0.0473(4) 0.30866(15) 0.0352(7) Uani 1 1 d . . . . .
H18A H 0.506551 0.074200 0.327424 0.053 Uiso 1 1 calc R U . . .
H18B H 0.446218 0.076853 0.264693 0.053 Uiso 1 1 calc R U . . .
H18C H 0.455217 -0.067435 0.312572 0.053 Uiso 1 1 calc R U . . .
N1 N 0.38472(9) 0.4540(3) 0.14975(10) 0.0214(5) Uani 1 1 d . . . . .
C1 C 0.33638(13) 0.3486(3) 0.10567(13) 0.0300(6) Uani 1 1 d . . . . .
C8 C 0.36618(17) 0.1825(4) 0.11074(16) 0.0453(8) Uani 1 1 d . . . . .
H8A H 0.404954 0.187661 0.099179 0.068 Uiso 1 1 calc R U . . .
H8B H 0.335325 0.109301 0.082785 0.068 Uiso 1 1 calc R U . . .
H8C H 0.377338 0.144104 0.153491 0.068 Uiso 1 1 calc R U . . .
C9 C 0.27246(15) 0.3283(4) 0.11876(16) 0.0466(9) Uani 1 1 d . . . . .
H9A H 0.281570 0.311220 0.163251 0.070 Uiso 1 1 calc R U . . .
H9B H 0.249088 0.236324 0.095648 0.070 Uiso 1 1 calc R U . . .
H9C H 0.246337 0.424524 0.105671 0.070 Uiso 1 1 calc R U . . .
C7 C 0.32355(14) 0.4056(3) 0.03884(14) 0.0350(7) Uani 1 1 d . . . . .
H7A H 0.362742 0.389216 0.027861 0.042 Uiso 1 1 calc R U . . .
H7B H 0.289051 0.339575 0.010451 0.042 Uiso 1 1 calc R U . . .
C6 C 0.30421(14) 0.5795(4) 0.02903(15) 0.0383(8) Uani 1 1 d . . . . .
H6A H 0.262251 0.595173 0.034832 0.046 Uiso 1 1 calc R U . . .
H6B H 0.299964 0.611857 -0.013761 0.046 Uiso 1 1 calc R U . . .
C5 C 0.35513(13) 0.6810(3) 0.07548(14) 0.0323(7) Uani 1 1 d . . . . .
H5A H 0.340681 0.793365 0.071299 0.039 Uiso 1 1 calc R U . . .
H5B H 0.395294 0.675828 0.065511 0.039 Uiso 1 1 calc R U . . .
C4 C 0.36900(11) 0.6274(3) 0.14288(13) 0.0245(6) Uani 1 1 d . . . . .
C2 C 0.42762(13) 0.7176(3) 0.18367(14) 0.0299(7) Uani 1 1 d . . . . .
H2A H 0.465140 0.687140 0.172596 0.045 Uiso 1 1 calc R U . . .
H2B H 0.435222 0.691422 0.227281 0.045 Uiso 1 1 calc R U . . .
H2C H 0.420236 0.832468 0.177406 0.045 Uiso 1 1 calc R U . . .
C3 C 0.31327(13) 0.6814(4) 0.16467(15) 0.0370(7) Uani 1 1 d . . . . .
H3A H 0.318450 0.633924 0.205192 0.056 Uiso 1 1 calc R U . . .
H3B H 0.272433 0.646613 0.134531 0.056 Uiso 1 1 calc R U . . .
H3C H 0.313579 0.797756 0.168126 0.056 Uiso 1 1 calc R U . . .

loop_
_atom_site_aniso_label
_atom_site_aniso_U_11
_atom_site_aniso_U_22
_atom_site_aniso_U_33
_atom_site_aniso_U_23
_atom_site_aniso_U_13
_atom_site_aniso_U_12
Ag1 0.01929(9) 0.02112(10) 0.01710(11) 0.00015(9) 0.00657(7) -0.00145(8)
Li1 0.0161(9) 0.0195(10) 0.0200(11) -0.0005(8) 0.0075(7) -0.0025(7)
Li1' 0.01929(9) 0.02112(10) 0.01710(11) 0.00015(9) 0.00657(7) -0.00145(8)
Ag1' 0.0161(9) 0.0195(10) 0.0200(11) -0.0005(8) 0.0075(7) -0.0025(7)
N2 0.0258(11) 0.0205(11) 0.0238(13) 0.0000(9) 0.0135(10) -0.0010(8)
C10 0.0350(14) 0.0228(15) 0.0302(16) -0.0024(12) 0.0198(13) -0.0008(11)
C11 0.0386(17) 0.0412(18) 0.051(2) -0.0062(16) 0.0267(16) 0.0060(13)
C12 0.0526(18) 0.0281(17) 0.0368(19) -0.0084(13) 0.0241(15) -0.0063(13)
C13 0.0554(18) 0.0335(17) 0.0314(17) -0.0037(14) 0.0258(15) 0.0006(14)
C14 0.080(2) 0.0358(18) 0.037(2) 0.0057(15) 0.0370(19) 0.0005(16)
C15 0.066(2) 0.0240(16) 0.039(2) 0.0062(13) 0.0284(17) 0.0048(13)
C16 0.0372(14) 0.0205(14) 0.0329(17) 0.0011(12) 0.0187(13) 0.0000(11)
C17 0.0446(17) 0.0331(18) 0.057(2) -0.0104(15) 0.0284(16) -0.0158(13)
C18 0.0458(17) 0.0270(15) 0.039(2) -0.0050(13) 0.0223(15) 0.0032(12)
N1 0.0208(10) 0.0210(11) 0.0192(12) -0.0018(9) 0.0025(9) -0.0029(8)
C1 0.0309(14) 0.0299(16) 0.0258(16) -0.0034(13) 0.0049(12) -0.0086(11)
C8 0.065(2) 0.0266(16) 0.035(2) -0.0057(14) 0.0048(17) -0.0078(15)
C9 0.0396(17) 0.061(2) 0.037(2) -0.0052(17) 0.0095(15) -0.0265(16)
C7 0.0352(15) 0.0413(18) 0.0250(16) -0.0051(14) 0.0052(13) -0.0101(13)
C6 0.0354(15) 0.048(2) 0.0265(17) 0.0064(14) 0.0032(13) -0.0003(13)
C5 0.0335(15) 0.0293(15) 0.0316(18) 0.0064(13) 0.0074(13) 0.0056(12)
C4 0.0238(12) 0.0233(14) 0.0268(15) -0.0027(12) 0.0092(11) 0.0026(11)
C2 0.0308(14) 0.0253(15) 0.0340(18) -0.0059(13) 0.0114(13) -0.0044(11)
C3 0.0293(14) 0.0400(17) 0.045(2) -0.0015(15) 0.0166(14) 0.0058(12)

loop_
_atom_type_symbol
_atom_type_description
_atom_type_scat_dispersion_real
_atom_type_scat_dispersion_imag
_atom_type_scat_source
C C 0.0181 0.0091 'International Tables Vol C Tables 4.2.6.8 and 6.1.1.4'
H H 0.0000 0.0000 'International Tables Vol C Tables 4.2.6.8 and 6.1.1.4'
Li Li 0.0008 0.0003 'International Tables Vol C Tables 4.2.6.8 and 6.1.1.4'
N N 0.0311 0.0180 'International Tables Vol C Tables 4.2.6.8 and 6.1.1.4'
Ag Ag 0.1306 4.2820 'International Tables Vol C Tables 4.2.6.8 and 6.1.1.4'

loop_
_geom_angle_atom_site_label_1
_geom_angle_atom_site_label_2
_geom_angle_atom_site_label_3
_geom_angle
_geom_angle_site_symmetry_1
_geom_angle_site_symmetry_3
_geom_angle_publ_flag
N2 Ag1 N1 176.37(8) . . ?
N2 Ag1 Li1 45.23(6) . . ?
N1 Ag1 Li1 131.55(6) . . ?
N2 Ag1 Li1 132.39(6) . 2_655 ?
N1 Ag1 Li1 44.00(6) . 2_655 ?
Li1 Ag1 Li1 92.05(5) . 2_655 ?
N1 Li1 N2 177.72(14) 2_655 . ?
N1 Li1 C12 122.89(12) 2_655 . ?
N2 Li1 C12 58.09(9) . . ?
N1 Li1 Ag1 130.44(10) 2_655 . ?
N2 Li1 Ag1 47.42(7) . . ?
C12 Li1 Ag1 72.83(8) . . ?
N1 Li1 Ag1 47.24(7) 2_655 2_655 ?
N2 Li1 Ag1 130.52(10) . 2_655 ?
C12 Li1 Ag1 137.48(10) . 2_655 ?
Ag1 Li1 Ag1 87.95(5) . 2_655 ?
N2 Li1' N1 176.37(8) . . ?
N2 Li1' Ag1' 45.23(6) . . ?
N1 Li1' Ag1' 131.55(6) . . ?
N1 Ag1' N2 177.72(14) 2_655 . ?
N1 Ag1' Li1' 130.44(10) 2_655 . ?
N2 Ag1' Li1' 47.42(7) . . ?
C16 N2 C10 115.1(2) . . ?
C16 N2 Li1 119.82(17) . . ?
C10 N2 Li1 108.31(16) . . ?
C16 N2 Ag1' 119.82(17) . . ?
C10 N2 Ag1' 108.31(16) . . ?
C16 N2 Ag1 109.64(17) . . ?
C10 N2 Ag1 113.66(16) . . ?
Li1 N2 Ag1 87.35(9) . . ?
C16 N2 Li1' 109.64(17) . . ?
C10 N2 Li1' 113.66(16) . . ?
Ag1' N2 Li1' 87.35(9) . . ?
N2 C10 C12 107.4(2) . . ?
N2 C10 C13 110.3(2) . . ?
C12 C10 C13 107.2(2) . . ?
N2 C10 C11 115.3(2) . . ?
C12 C10 C11 106.1(2) . . ?
C13 C10 C11 110.1(2) . . ?
C10 C11 H11A 109.5 . . ?
C10 C11 H11B 109.5 . . ?
H11A C11 H11B 109.5 . . ?
C10 C11 H11C 109.5 . . ?
H11A C11 H11C 109.5 . . ?
H11B C11 H11C 109.5 . . ?
C10 C12 Li1 78.21(15) . . ?
C10 C12 H12A 109.5 . . ?
Li1 C12 H12A 49.3 . . ?
C10 C12 H12B 109.5 . . ?
Li1 C12 H12B 158.1 . . ?
H12A C12 H12B 109.5 . . ?
C10 C12 H12C 109.5 . . ?
Li1 C12 H12C 85.9 . . ?
H12A C12 H12C 109.5 . . ?
H12B C12 H12C 109.5 . . ?
C14 C13 C10 113.3(3) . . ?
C14 C13 H13A 108.9 . . ?
C10 C13 H13A 108.9 . . ?
C14 C13 H13B 108.9 . . ?
C10 C13 H13B 108.9 . . ?
H13A C13 H13B 107.7 . . ?
C13 C14 C15 108.8(3) . . ?
C13 C14 H14A 109.9 . . ?
C15 C14 H14A 109.9 . . ?
C13 C14 H14B 109.9 . . ?
C15 C14 H14B 109.9 . . ?
H14A C14 H14B 108.3 . . ?
C14 C15 C16 112.5(3) . . ?
C14 C15 H15A 109.1 . . ?
C16 C15 H15A 109.1 . . ?
C14 C15 H15B 109.1 . . ?
C16 C15 H15B 109.1 . . ?
H15A C15 H15B 107.8 . . ?
N2 C16 C18 107.5(2) . . ?
N2 C16 C15 111.0(2) . . ?
C18 C16 C15 107.7(2) . . ?
N2 C16 C17 115.3(2) . . ?
C18 C16 C17 105.2(2) . . ?
C15 C16 C17 109.7(2) . . ?
C16 C17 H17A 109.5 . . ?
C16 C17 H17B 109.5 . . ?
H17A C17 H17B 109.5 . . ?
C16 C17 H17C 109.5 . . ?
H17A C17 H17C 109.5 . . ?
H17B C17 H17C 109.5 . . ?
C16 C18 H18A 109.5 . . ?
C16 C18 H18B 109.5 . . ?
H18A C18 H18B 109.5 . . ?
C16 C18 H18C 109.5 . . ?
H18A C18 H18C 109.5 . . ?
H18B C18 H18C 109.5 . . ?
C1 N1 C4 114.7(2) . . ?
C1 N1 Li1 108.82(17) . 2_655 ?
C4 N1 Li1 118.60(16) . 2_655 ?
C1 N1 Ag1 113.30(16) . . ?
C4 N1 Ag1 110.02(16) . . ?
Li1 N1 Ag1 88.76(9) 2_655 . ?
C1 N1 Li1' 113.30(16) . . ?
C4 N1 Li1' 110.02(16) . . ?
N1 C1 C8 107.2(2) . . ?
N1 C1 C7 109.9(2) . . ?
C8 C1 C7 106.9(3) . . ?
N1 C1 C9 115.4(2) . . ?
C8 C1 C9 106.4(3) . . ?
C7 C1 C9 110.5(2) . . ?
C1 C8 H8A 109.5 . . ?
C1 C8 H8B 109.5 . . ?
H8A C8 H8B 109.5 . . ?
C1 C8 H8C 109.5 . . ?
H8A C8 H8C 109.5 . . ?
H8B C8 H8C 109.5 . . ?
C1 C9 H9A 109.5 . . ?
C1 C9 H9B 109.5 . . ?
H9A C9 H9B 109.5 . . ?
C1 C9 H9C 109.5 . . ?
H9A C9 H9C 109.5 . . ?
H9B C9 H9C 109.5 . . ?
C6 C7 C1 113.3(3) . . ?
C6 C7 H7A 108.9 . . ?
C1 C7 H7A 108.9 . . ?
C6 C7 H7B 108.9 . . ?
C1 C7 H7B 108.9 . . ?
H7A C7 H7B 107.7 . . ?
C7 C6 C5 109.2(2) . . ?
C7 C6 H6A 109.8 . . ?
C5 C6 H6A 109.8 . . ?
C7 C6 H6B 109.8 . . ?
C5 C6 H6B 109.8 . . ?
H6A C6 H6B 108.3 . . ?
C6 C5 C4 112.9(2) . . ?
C6 C5 H5A 109.0 . . ?
C4 C5 H5A 109.0 . . ?
C6 C5 H5B 109.0 . . ?
C4 C5 H5B 109.0 . . ?
H5A C5 H5B 107.8 . . ?
N1 C4 C2 107.4(2) . . ?
N1 C4 C5 110.6(2) . . ?
C2 C4 C5 108.2(2) . . ?
N1 C4 C3 115.8(2) . . ?
C2 C4 C3 105.4(2) . . ?
C5 C4 C3 109.0(2) . . ?
C4 C2 H2A 109.5 . . ?
C4 C2 H2B 109.5 . . ?
H2A C2 H2B 109.5 . . ?
C4 C2 H2C 109.5 . . ?
H2A C2 H2C 109.5 . . ?
H2B C2 H2C 109.5 . . ?
C4 C3 H3A 109.5 . . ?
C4 C3 H3B 109.5 . . ?
H3A C3 H3B 109.5 . . ?
C4 C3 H3C 109.5 . . ?
H3A C3 H3C 109.5 . . ?
H3B C3 H3C 109.5 . . ?

loop_
_geom_bond_atom_site_label_1
_geom_bond_atom_site_label_2
_geom_bond_distance
_geom_bond_site_symmetry_2
_geom_bond_publ_flag
Ag1 N2 2.127(2) . ?
Ag1 N1 2.129(2) . ?
Ag1 Li1 2.8858(17) . ?
Ag1 Li1 2.8992(18) 2_655 ?
Li1 N1 2.014(3) 2_655 ?
Li1 N2 2.051(3) . ?
Li1 C12 2.788(4) . ?
Li1' N2 2.127(2) . ?
Li1' N1 2.129(2) . ?
Li1' Ag1' 2.8858(17) . ?
Ag1' N1 2.014(3) 2_655 ?
Ag1' N2 2.051(3) . ?
N2 C16 1.491(3) . ?
N2 C10 1.494(3) . ?
C10 C12 1.528(4) . ?
C10 C13 1.534(4) . ?
C10 C11 1.547(4) . ?
C11 H11A 0.9800 . ?
C11 H11B 0.9800 . ?
C11 H11C 0.9800 . ?
C12 H12A 0.9800 . ?
C12 H12B 0.9800 . ?
C12 H12C 0.9800 . ?
C13 C14 1.520(4) . ?
C13 H13A 0.9900 . ?
C13 H13B 0.9900 . ?
C14 C15 1.525(4) . ?
C14 H14A 0.9900 . ?
C14 H14B 0.9900 . ?
C15 C16 1.533(4) . ?
C15 H15A 0.9900 . ?
C15 H15B 0.9900 . ?
C16 C18 1.532(4) . ?
C16 C17 1.550(4) . ?
C17 H17A 0.9800 . ?
C17 H17B 0.9800 . ?
C17 H17C 0.9800 . ?
C18 H18A 0.9800 . ?
C18 H18B 0.9800 . ?
C18 H18C 0.9800 . ?
N1 C1 1.490(3) . ?
N1 C4 1.493(3) . ?
C1 C8 1.530(4) . ?
C1 C7 1.536(4) . ?
C1 C9 1.550(4) . ?
C8 H8A 0.9800 . ?
C8 H8B 0.9800 . ?
C8 H8C 0.9800 . ?
C9 H9A 0.9800 . ?
C9 H9B 0.9800 . ?
C9 H9C 0.9800 . ?
C7 C6 1.516(4) . ?
C7 H7A 0.9900 . ?
C7 H7B 0.9900 . ?
C6 C5 1.525(4) . ?
C6 H6A 0.9900 . ?
C6 H6B 0.9900 . ?
C5 C4 1.536(4) . ?
C5 H5A 0.9900 . ?
C5 H5B 0.9900 . ?
C4 C2 1.522(4) . ?
C4 C3 1.545(4) . ?
C2 H2A 0.9800 . ?
C2 H2B 0.9800 . ?
C2 H2C 0.9800 . ?
C3 H3A 0.9800 . ?
C3 H3B 0.9800 . ?
C3 H3C 0.9800 . ?
